data_7719101
loop_
_publ_author_name
'Ngwenya, Vuyelwa'
'Stevens, Michael A.'
'Gardiner, Michael G.'
'Colebatch, Annie L.'

_publ_section_title
;
 Nickel-ruthenium heterobimetallic complexes of a dinucleating
 unsymmetrical pincer ligand.
;
_journal_issue 31
_journal_name_full 'Dalton transactions (Cambridge, England : 2003)'
_journal_page_first 11935
_journal_page_last 11942
_journal_paper_doi 10.1039/d5dt01568e
_journal_volume 54
_journal_year 2025
_chemical_formula_moiety 'C23 H31 N4 P'
_chemical_formula_sum 'C23 H31 N4 P'
_chemical_formula_weight 394.49
_space_group_crystal_system triclinic
_space_group_IT_number 2
_space_group_name_Hall '-P 1'
_space_group_name_H-M_alt 'P -1'
_atom_sites_solution_hydrogens geom
_atom_sites_solution_primary dual
_audit_creation_date 2025-03-27
_audit_creation_method
;
Olex2 1.5
(compiled 2023.08.24 svn.re1ec1418 for OlexSys, GUI svn.r6817)
;
_audit_update_record
;
2025-04-17 deposited with the CCDC.	2025-07-15 downloaded from the CCDC.
;
_cell_angle_alpha 70.890(3)
_cell_angle_beta 84.826(3)
_cell_angle_gamma 84.255(2)
_cell_formula_units_Z 4
_cell_length_a 8.3272(3)
_cell_length_b 14.4208(4)
_cell_length_c 19.5888(6)
_cell_measurement_reflns_used 7918
_cell_measurement_temperature 150.00(10)
_cell_measurement_theta_max 75.9250
_cell_measurement_theta_min 3.2400
_cell_volume 2207.40(13)
_computing_cell_refinement 'CrysAlisPro 1.171.42.49 (Rigaku OD, 2022)'
_computing_data_collection 'CrysAlisPro 1.171.42.49 (Rigaku OD, 2022)'
_computing_data_reduction 'CrysAlisPro 1.171.42.49 (Rigaku OD, 2022)'
_computing_molecular_graphics 'Olex2 1.5 (Dolomanov et al., 2009)'
_computing_publication_material 'Olex2 1.5 (Dolomanov et al., 2009)'
_computing_structure_refinement 'SHELXL 2018/3 (Sheldrick, 2015)'
_computing_structure_solution 'SHELXT 2018/2 (Sheldrick, 2018)'
_diffrn_ambient_environment N~2~
_diffrn_ambient_temperature 150.00(10)
_diffrn_detector 'Hybrid Pixel Array Detector'
_diffrn_detector_area_resol_mean 10.0000
_diffrn_detector_type HyPix
_diffrn_measured_fraction_theta_full 0.996
_diffrn_measured_fraction_theta_max 0.955
_diffrn_measurement_details
;
List of Runs (angles in degrees, time in seconds):

  # Type    Start    End  Width  t~exp~   \w     \q     \k     \f   Frames
#--------------------------------------------------------------------------
  1  \w    -81.00 -55.00   0.50    3.00    --  -46.45-160.00  23.00   52
  2  \w   -110.00 -52.00   0.50    3.00    --  -46.45 160.00  54.00  116
  3  \w    -77.00 -10.00   0.50    3.00    --  -46.45 118.00 -98.00  134
  4  \w     71.00  96.00   0.50    3.00    --   46.45 160.00  54.00   50
  5  \w     74.00 100.00   0.50    3.00    --   46.45-160.00  23.00   52
  6  \w     43.00  88.00   0.50    3.00    --   46.45-118.00 175.00   90
  7  \w     64.00 110.00   0.50   12.00    --  107.75-118.00 175.00   92
  8  \w    115.00 141.00   0.50   12.00    --  107.75 118.00 -98.00   52
  9  \w     89.00 134.00   0.50   12.00    --  107.75-160.00  23.00   90
 10  \w     71.00 109.00   0.50   12.00    --  107.75 160.00  54.00   76
 11  \w     -7.00  20.00   0.50    3.00    --  -46.45  19.00-120.00   54
 12  \w     -7.00  29.00   0.50    3.00    --  -46.45  19.00-150.00   72
 13  \w     -6.00  28.00   0.50    3.00    --  -46.45  19.00  90.00   68
 14  \w     -7.00  30.00   0.50    3.00    --  -46.45  19.00-180.00   74
 15  \w      2.00  27.00   0.50    3.00    --  -46.45  19.00  30.00   50
 16  \w     -7.00  30.00   0.50    3.00    --  -46.45  19.00 -60.00   74
 17  \w     -6.00  30.00   0.50    3.00    --  -46.45  19.00   0.00   72
 18  \w     -7.00  28.00   0.50    3.00    --  -46.45  19.00 -90.00   70
 19  \w     -7.00  30.00   0.50    3.00    --  -46.45  19.00  60.00   74
 20  \w     -7.00  28.00   0.50    3.00    --  -46.45  19.00 150.00   70
 21  \w     42.00  73.00   0.50   12.00    --  107.75 -45.00  30.00   62
 22  \w     38.00  73.00   0.50   12.00    --  107.75 -45.00 -60.00   70
 23  \w     35.00  70.00   0.50   12.00    --  107.75 -45.00-150.00   70
 24  \w     94.00 155.00   0.50   12.00    --  107.75 125.00 -90.00  122
 25  \w     95.00 128.00   0.50   12.00    --  107.75 125.00-150.00   66
 26  \w     36.00  67.00   0.50   12.00    --  107.75 -45.00 120.00   62
 27  \w     62.00  93.00   0.50   12.00    --  107.75 -61.00   0.00   62
 28  \w     33.00  59.00   0.50   12.00    --  107.75 -30.00  60.00   52
 29  \w     44.00  72.00   0.50   12.00    --  107.75 -45.00-120.00   56
 30  \w    135.00 161.00   0.50   12.00    --  107.75  45.00 150.00   52
 31  \w     40.00  72.00   0.50   12.00    --  107.75 -45.00  60.00   64
 32  \w     39.00  69.00   0.50   12.00    --  107.75 -45.00-180.00   60
 33  \w     95.00 120.00   0.50   12.00    --  107.75  45.00 150.00   50
 34  \w    151.00 177.00   0.50   12.00    --  107.75 125.00-150.00   52
 35  \w     51.00 108.00   0.50   12.00    --  107.75-125.00   0.00  114
 36  \w    102.00 176.00   0.50   12.00    --  107.75  45.00-150.00  148
 37  \w     34.00  59.00   0.50   12.00    --  107.75 -30.00 -90.00   50
 38  \w     81.00 106.00   0.50   12.00    --  107.75 -95.00  30.00   50
 39  \w     42.00  68.00   0.50   12.00    --  107.75-125.00-120.00   52
 40  \w    117.00 178.00   0.50   12.00    --  107.75 125.00 150.00  122
 41  \w     35.00  64.00   0.50   12.00    --  107.75 -95.00  30.00   58
 42  \w     32.00  59.00   0.50   12.00    --  107.75 -30.00-120.00   54
 43  \w     74.00 112.00   0.50   12.00    --  107.75-125.00-120.00   76
 44  \w     34.00  59.00   0.50   12.00    --  107.75 -30.00-150.00   50
 45  \w     33.00  58.00   0.50   12.00    --  107.75 -30.00 -60.00   50
 46  \w     80.00 107.00   0.50   12.00    --  107.75-100.00 166.61   54
 47  \w     81.00 106.00   0.50   12.00    --  107.75 -95.00 -30.00   50
 48  \w     39.00 108.00   0.50   12.00    --  107.75-104.00-122.97  138
 49  \w     97.00 176.00   0.50   12.00    --  107.75  61.00-180.00  158
;
_diffrn_measurement_device 'four-circle diffractometer'
_diffrn_measurement_device_type 'SuperNova, Dual, Cu at home/near, HyPix'
_diffrn_measurement_method '\w scans'
_diffrn_orient_matrix_type 'CrysAlisPro convention (1999,Acta A55,543-557)'
_diffrn_orient_matrix_UB_11 -0.0511015000
_diffrn_orient_matrix_UB_12 -0.0271075000
_diffrn_orient_matrix_UB_13 -0.0643104000
_diffrn_orient_matrix_UB_21 0.0427508000
_diffrn_orient_matrix_UB_22 0.1017360000
_diffrn_orient_matrix_UB_23 -0.0517954000
_diffrn_orient_matrix_UB_31 0.1739622000
_diffrn_orient_matrix_UB_32 -0.0420692000
_diffrn_orient_matrix_UB_33 -0.0116157000
_diffrn_radiation_monochromator mirror
_diffrn_radiation_probe x-ray
_diffrn_radiation_type 'Cu K\a'
_diffrn_radiation_wavelength 1.54184
_diffrn_reflns_av_R_equivalents 0.0781
_diffrn_reflns_av_unetI/netI 0.0773
_diffrn_reflns_Laue_measured_fraction_full 0.996
_diffrn_reflns_Laue_measured_fraction_max 0.955
_diffrn_reflns_limit_h_max 10
_diffrn_reflns_limit_h_min -9
_diffrn_reflns_limit_k_max 17
_diffrn_reflns_limit_k_min -18
_diffrn_reflns_limit_l_max 23
_diffrn_reflns_limit_l_min -24
_diffrn_reflns_number 25249
_diffrn_reflns_point_group_measured_fraction_full 0.996
_diffrn_reflns_point_group_measured_fraction_max 0.955
_diffrn_reflns_theta_full 67.684
_diffrn_reflns_theta_max 78.043
_diffrn_reflns_theta_min 3.253
_diffrn_source 'micro-focus sealed X-ray tube'
_diffrn_source_type 'SuperNova (Cu) X-ray Source'
_exptl_absorpt_coefficient_mu 1.207
_exptl_absorpt_correction_T_max 1.00000
_exptl_absorpt_correction_T_min 0.74432
_exptl_absorpt_correction_type multi-scan
_exptl_absorpt_process_details
;
CrysAlisPro 1.171.42.49 (Rigaku Oxford Diffraction, 2022)
Empirical absorption correction using spherical harmonics,
implemented in SCALE3 ABSPACK scaling algorithm.
;
_exptl_crystal_colour 'metallic light yellow'
_exptl_crystal_colour_lustre metallic
_exptl_crystal_colour_modifier light
_exptl_crystal_colour_primary yellow
_exptl_crystal_density_diffrn 1.187
_exptl_crystal_description plate
_exptl_crystal_F_000 848
_exptl_crystal_size_max 0.526
_exptl_crystal_size_mid 0.215
_exptl_crystal_size_min 0.054
_refine_diff_density_max 0.637
_refine_diff_density_min -0.425
_refine_diff_density_rms 0.077
_refine_ls_extinction_method none
_refine_ls_goodness_of_fit_ref 1.017
_refine_ls_hydrogen_treatment constr
_refine_ls_matrix_type full
_refine_ls_number_parameters 519
_refine_ls_number_reflns 9021
_refine_ls_number_restraints 0
_refine_ls_restrained_S_all 1.017
_refine_ls_R_factor_all 0.0939
_refine_ls_R_factor_gt 0.0724
_refine_ls_shift/su_max 0.000
_refine_ls_shift/su_mean 0.000
_refine_ls_structure_factor_coef Fsqd
_refine_ls_weighting_details 'w=1/[\s^2^(Fo^2^)+(0.1314P)^2^+0.2484P] where P=(Fo^2^+2Fc^2^)/3'
_refine_ls_weighting_scheme calc
_refine_ls_wR_factor_gt 0.1895
_refine_ls_wR_factor_ref 0.2057
_reflns_Friedel_coverage 0.000
_reflns_number_gt 6818
_reflns_number_total 9021
_reflns_threshold_expression 'I > 2\s(I)'
_cod_data_source_file d5dt01568e2.cif
_cod_data_source_block pnnnnligand
_cod_depositor_comments 'Adding full bibliography for 7719100--7719106.cif.'
_cod_database_code 7719101
_shelx_shelxl_version_number 2018/3
_chemical_oxdiff_formula RuNiCl5C50H50N5P5
_chemical_oxdiff_usercomment 'From DCM/HEX'
_shelx_space_group_comment
;
The symmetry employed for this shelxl refinement is uniquely defined
by the following loop, which should always be used as a source of
symmetry information in preference to the above space-group names.
They are only intended as comments.
;
_shelx_estimated_absorpt_t_max 0.938
_shelx_estimated_absorpt_t_min 0.569
_olex2_refinement_description
;
1.a Secondary CH2 refined with riding coordinates:
 C15(H15A,H15B), C38(H38A,H38B)
1.b Aromatic/amide H refined with riding coordinates:
 N2(H2), N6(H6), C34(H34), C31(H31), C35(H35), C13(H13), C26(H26), C5(H5),
 C8(H8), C28(H28), C11(H11), C4(H4), C3(H3), C12(H12), C36(H36), C27(H27)
1.c Idealised Me refined as rotating group:
 C24(H24A,H24B,H24C), C1(H1A,H1B,H1C), C22(H22A,H22B,H22C), C41(H41A,H41B,
 H41C), C17(H17A,H17B,H17C), C44(H44A,H44B,H44C), C45(H45A,H45B,H45C), C46(H46A,
 H46B,H46C), C23(H23A,H23B,H23C), C18(H18A,H18B,H18C), C42(H42A,H42B,H42C),
 C21(H21A,H21B,H21C), C40(H40A,H40B,H40C), C19(H19A,H19B,H19C)
;
_olex2_submission_special_instructions 'No special instructions were received'
_oxdiff_exptl_absorpt_empirical_details
;
Empirical correction (ABSPACK) includes:
- Absorption correction using spherical harmonics
- Frame scaling
;
_oxdiff_exptl_absorpt_empirical_full_max 3.352
_oxdiff_exptl_absorpt_empirical_full_min 0.324

loop_
_space_group_symop_operation_xyz
'x, y, z'
'-x, -y, -z'

loop_
_atom_site_label
_atom_site_type_symbol
_atom_site_fract_x
_atom_site_fract_y
_atom_site_fract_z
_atom_site_U_iso_or_equiv
_atom_site_adp_type
_atom_site_occupancy
_atom_site_site_symmetry_order
_atom_site_calc_flag
_atom_site_refinement_flags_posn
_atom_site_refinement_flags_adp
_atom_site_refinement_flags_occupancy
_atom_site_disorder_assembly
_atom_site_disorder_group
P1 P 0.38305(8) 0.67048(5) 0.82384(3) 0.03668(18) Uani 1 1 d . . . . .
P2 P 0.88222(9) 0.81433(5) 0.16731(4) 0.0423(2) Uani 1 1 d . . . . .
N5 N 0.1283(3) 0.87328(15) 0.48182(11) 0.0343(4) Uani 1 1 d . . . . .
N8 N 0.7863(3) 0.95383(16) 0.26288(11) 0.0368(5) Uani 1 1 d . . . . .
N2 N -0.0937(3) 0.50569(16) 0.57357(11) 0.0368(5) Uani 1 1 d . . . . .
H2 H -0.129177 0.474170 0.546988 0.044 Uiso 1 1 calc R U . . .
N7 N 0.5791(3) 0.98011(16) 0.42693(11) 0.0361(5) Uani 1 1 d . . . . .
N6 N 0.4326(2) 0.94567(16) 0.45118(11) 0.0354(5) Uani 1 1 d . . . . .
H6 H 0.379364 0.952187 0.490438 0.043 Uiso 1 1 calc R U . . .
N4 N 0.1848(3) 0.67572(16) 0.67221(11) 0.0365(5) Uani 1 1 d . . . . .
N1 N -0.3977(3) 0.43611(16) 0.61553(12) 0.0395(5) Uani 1 1 d . . . . .
N3 N 0.0514(3) 0.54479(16) 0.56049(11) 0.0370(5) Uani 1 1 d . . . . .
C33 C 0.7708(3) 0.97735(18) 0.32415(13) 0.0339(5) Uani 1 1 d . . . . .
C25 C -0.0148(3) 0.83305(18) 0.49976(13) 0.0358(5) Uani 1 1 d . . . . .
C9 C 0.0571(3) 0.58533(18) 0.61282(13) 0.0351(5) Uani 1 1 d . . . . .
C34 C 0.8928(3) 1.01782(19) 0.34729(13) 0.0363(5) Uani 1 1 d . . . . .
H34 H 0.877411 1.034551 0.390600 0.044 Uiso 1 1 calc R U . . .
C32 C 0.6152(3) 0.95632(18) 0.36635(13) 0.0340(5) Uani 1 1 d . . . . .
C29 C 0.2212(3) 0.85468(18) 0.42732(13) 0.0345(5) Uani 1 1 d . . . . .
C31 C 0.4913(3) 0.90621(19) 0.35304(13) 0.0362(5) Uani 1 1 d . . . . .
H31 H 0.487807 0.881719 0.313738 0.043 Uiso 1 1 calc R U . . .
C35 C 1.0358(3) 1.03273(19) 0.30555(14) 0.0389(6) Uani 1 1 d . . . . .
H35 H 1.121295 1.060229 0.319580 0.047 Uiso 1 1 calc R U . . .
C14 C 0.3066(3) 0.72670(18) 0.67812(13) 0.0357(5) Uani 1 1 d . . . . .
C7 C -0.1785(3) 0.52026(18) 0.63191(13) 0.0358(5) Uani 1 1 d . . . . .
C6 C -0.3386(3) 0.48293(18) 0.65591(13) 0.0361(5) Uani 1 1 d . . . . .
C37 C 0.9270(3) 0.96851(19) 0.22299(13) 0.0367(5) Uani 1 1 d . . . . .
C13 C 0.4397(4) 0.7430(2) 0.62895(14) 0.0420(6) Uani 1 1 d . . . . .
H13 H 0.522722 0.780653 0.633844 0.050 Uiso 1 1 calc R U . . .
C10 C 0.1961(3) 0.63911(18) 0.61682(13) 0.0344(5) Uani 1 1 d . . . . .
C30 C 0.3764(3) 0.90015(18) 0.40886(13) 0.0337(5) Uani 1 1 d . . . . .
C26 C -0.0675(3) 0.7742(2) 0.46394(15) 0.0409(6) Uani 1 1 d . . . . .
H26 H -0.169811 0.747496 0.477436 0.049 Uiso 1 1 calc R U . . .
C5 C -0.4225(3) 0.4982(2) 0.71653(14) 0.0404(6) Uani 1 1 d . . . . .
H5 H -0.378351 0.533815 0.742600 0.048 Uiso 1 1 calc R U . . .
C8 C -0.0830(3) 0.57164(19) 0.65876(14) 0.0378(5) Uani 1 1 d . . . . .
H8 H -0.107330 0.593102 0.699751 0.045 Uiso 1 1 calc R U . . .
C15 C 0.2918(3) 0.76298(19) 0.74250(14) 0.0384(6) Uani 1 1 d . . . . .
H15A H 0.176126 0.777767 0.754530 0.046 Uiso 1 1 calc R U . . .
H15B H 0.346554 0.824798 0.729815 0.046 Uiso 1 1 calc R U . . .
C2 C -0.5445(3) 0.4013(2) 0.63620(16) 0.0424(6) Uani 1 1 d . . . . .
C28 C 0.1782(3) 0.79468(19) 0.38977(14) 0.0382(6) Uani 1 1 d . . . . .
H28 H 0.248509 0.781611 0.352487 0.046 Uiso 1 1 calc R U . . .
C11 C 0.3271(3) 0.6505(2) 0.56653(13) 0.0389(6) Uani 1 1 d . . . . .
H11 H 0.332064 0.622355 0.528753 0.047 Uiso 1 1 calc R U . . .
C4 C -0.5717(3) 0.4602(2) 0.73780(15) 0.0437(6) Uani 1 1 d . . . . .
H4 H -0.631738 0.468479 0.779291 0.052 Uiso 1 1 calc R U . . .
C3 C -0.6323(3) 0.4100(2) 0.69762(15) 0.0445(6) Uani 1 1 d . . . . .
H3 H -0.733180 0.381709 0.712045 0.053 Uiso 1 1 calc R U . . .
C12 C 0.4507(3) 0.7043(2) 0.57298(14) 0.0424(6) Uani 1 1 d . . . . .
H12 H 0.541729 0.714196 0.539208 0.051 Uiso 1 1 calc R U . . .
C24 C -0.1150(3) 0.8549(2) 0.56111(15) 0.0429(6) Uani 1 1 d . . . . .
H24A H -0.066586 0.818057 0.606911 0.064 Uiso 1 1 calc R U . . .
H24B H -0.224948 0.835432 0.562376 0.064 Uiso 1 1 calc R U . . .
H24C H -0.118961 0.925585 0.554077 0.064 Uiso 1 1 calc R U . . .
C38 C 0.9350(4) 0.9433(2) 0.15381(14) 0.0418(6) Uani 1 1 d . . . . .
H38A H 1.045771 0.951635 0.130772 0.050 Uiso 1 1 calc R U . . .
H38B H 0.859995 0.990220 0.120198 0.050 Uiso 1 1 calc R U . . .
C36 C 1.0538(3) 1.00708(19) 0.24259(14) 0.0393(6) Uani 1 1 d . . . . .
H36 H 1.152162 1.016025 0.213450 0.047 Uiso 1 1 calc R U . . .
C27 C 0.0295(4) 0.7547(2) 0.40867(15) 0.0433(6) Uani 1 1 d . . . . .
H27 H -0.005157 0.714394 0.383811 0.052 Uiso 1 1 calc R U . . .
C20 C 0.5335(4) 0.7439(2) 0.84713(16) 0.0465(6) Uani 1 1 d . . . . .
C1 C -0.6110(4) 0.3537(3) 0.58829(19) 0.0537(8) Uani 1 1 d . . . . .
H1A H -0.633441 0.403453 0.541595 0.081 Uiso 1 1 calc R U . . .
H1B H -0.711223 0.324119 0.611361 0.081 Uiso 1 1 calc R U . . .
H1C H -0.531722 0.302542 0.580614 0.081 Uiso 1 1 calc R U . . .
C16 C 0.2020(4) 0.6500(2) 0.89158(16) 0.0490(7) Uani 1 1 d . . . . .
C43 C 1.0862(4) 0.7521(2) 0.14971(16) 0.0459(6) Uani 1 1 d . . . . .
C39 C 0.7492(4) 0.8385(2) 0.08909(17) 0.0513(7) Uani 1 1 d . . . . .
C22 C 0.4674(5) 0.8360(3) 0.8657(2) 0.0605(8) Uani 1 1 d . . . . .
H22A H 0.400674 0.878427 0.827108 0.091 Uiso 1 1 calc R U . . .
H22B H 0.557572 0.871711 0.870532 0.091 Uiso 1 1 calc R U . . .
H22C H 0.401503 0.816843 0.911499 0.091 Uiso 1 1 calc R U . . .
C41 C 0.8103(5) 0.9042(3) 0.01442(17) 0.0618(9) Uani 1 1 d . . . . .
H41A H 0.836135 0.967343 0.017836 0.093 Uiso 1 1 calc R U . . .
H41B H 0.726282 0.915665 -0.019980 0.093 Uiso 1 1 calc R U . . .
H41C H 0.907637 0.871725 -0.002308 0.093 Uiso 1 1 calc R U . . .
C17 C 0.0998(4) 0.7421(3) 0.89691(19) 0.0602(9) Uani 1 1 d . . . . .
H17A H 0.167633 0.784446 0.910239 0.090 Uiso 1 1 calc R U . . .
H17B H 0.011112 0.722641 0.933865 0.090 Uiso 1 1 calc R U . . .
H17C H 0.055321 0.778054 0.850040 0.090 Uiso 1 1 calc R U . . .
C44 C 1.1879(5) 0.7567(3) 0.21004(18) 0.0609(8) Uani 1 1 d . . . . .
H44A H 1.208751 0.825248 0.202201 0.091 Uiso 1 1 calc R U . . .
H44B H 1.290919 0.717579 0.209329 0.091 Uiso 1 1 calc R U . . .
H44C H 1.128996 0.730282 0.257057 0.091 Uiso 1 1 calc R U . . .
C45 C 1.1768(4) 0.7965(3) 0.07681(17) 0.0571(8) Uani 1 1 d . . . . .
H45A H 1.114066 0.792381 0.038048 0.086 Uiso 1 1 calc R U . . .
H45B H 1.282400 0.760023 0.075852 0.086 Uiso 1 1 calc R U . . .
H45C H 1.192361 0.865584 0.069647 0.086 Uiso 1 1 calc R U . . .
C46 C 1.0662(5) 0.6433(3) 0.1614(2) 0.0671(9) Uani 1 1 d . . . . .
H46A H 1.012773 0.613560 0.209235 0.101 Uiso 1 1 calc R U . . .
H46B H 1.172830 0.608784 0.158367 0.101 Uiso 1 1 calc R U . . .
H46C H 1.000350 0.637991 0.124003 0.101 Uiso 1 1 calc R U . . .
C23 C 0.6530(4) 0.7735(3) 0.7811(2) 0.0649(9) Uani 1 1 d . . . . .
H23A H 0.684151 0.716728 0.764542 0.097 Uiso 1 1 calc R U . . .
H23B H 0.749385 0.796067 0.794272 0.097 Uiso 1 1 calc R U . . .
H23C H 0.602085 0.826824 0.742231 0.097 Uiso 1 1 calc R U . . .
C18 C 0.0967(5) 0.5886(3) 0.8655(2) 0.0694(10) Uani 1 1 d . . . . .
H18A H 0.062273 0.626565 0.817055 0.104 Uiso 1 1 calc R U . . .
H18B H 0.001292 0.571948 0.899019 0.104 Uiso 1 1 calc R U . . .
H18C H 0.159142 0.528001 0.863807 0.104 Uiso 1 1 calc R U . . .
C42 C 0.7106(5) 0.7408(3) 0.0822(2) 0.0709(10) Uani 1 1 d . . . . .
H42A H 0.808357 0.709264 0.064999 0.106 Uiso 1 1 calc R U . . .
H42B H 0.626631 0.752716 0.047701 0.106 Uiso 1 1 calc R U . . .
H42C H 0.671839 0.697583 0.129593 0.106 Uiso 1 1 calc R U . . .
C21 C 0.6271(5) 0.6740(3) 0.9099(2) 0.0679(10) Uani 1 1 d . . . . .
H21A H 0.554433 0.654526 0.953613 0.102 Uiso 1 1 calc R U . . .
H21B H 0.716296 0.707275 0.918734 0.102 Uiso 1 1 calc R U . . .
H21C H 0.670643 0.615281 0.897708 0.102 Uiso 1 1 calc R U . . .
C40 C 0.5910(5) 0.8882(4) 0.1129(3) 0.0793(12) Uani 1 1 d . . . . .
H40A H 0.543598 0.843065 0.157493 0.119 Uiso 1 1 calc R U . . .
H40B H 0.514600 0.904449 0.074680 0.119 Uiso 1 1 calc R U . . .
H40C H 0.614508 0.948516 0.121476 0.119 Uiso 1 1 calc R U . . .
C19 C 0.2585(5) 0.5918(3) 0.96659(19) 0.0771(12) Uani 1 1 d . . . . .
H19A H 0.327613 0.533709 0.964020 0.116 Uiso 1 1 calc R U . . .
H19B H 0.164364 0.570826 1.000043 0.116 Uiso 1 1 calc R U . . .
H19C H 0.319869 0.633276 0.983917 0.116 Uiso 1 1 calc R U . . .

loop_
_atom_site_aniso_label
_atom_site_aniso_U_11
_atom_site_aniso_U_22
_atom_site_aniso_U_33
_atom_site_aniso_U_23
_atom_site_aniso_U_13
_atom_site_aniso_U_12
P1 0.0362(4) 0.0359(3) 0.0392(3) -0.0126(3) -0.0021(3) -0.0071(3)
P2 0.0467(4) 0.0425(4) 0.0396(3) -0.0148(3) 0.0072(3) -0.0152(3)
N5 0.0304(11) 0.0332(10) 0.0410(10) -0.0130(8) 0.0002(8) -0.0083(8)
N8 0.0372(12) 0.0368(11) 0.0376(10) -0.0127(9) 0.0014(9) -0.0097(9)
N2 0.0329(11) 0.0393(11) 0.0426(11) -0.0176(9) 0.0007(9) -0.0118(9)
N7 0.0297(11) 0.0403(11) 0.0430(11) -0.0190(9) 0.0032(8) -0.0107(9)
N6 0.0294(11) 0.0411(11) 0.0412(10) -0.0200(9) 0.0038(8) -0.0098(9)
N4 0.0375(12) 0.0347(11) 0.0391(10) -0.0122(8) -0.0053(9) -0.0065(9)
N1 0.0335(12) 0.0378(11) 0.0500(12) -0.0174(9) 0.0013(9) -0.0082(9)
N3 0.0329(11) 0.0390(11) 0.0421(11) -0.0155(9) -0.0004(9) -0.0101(9)
C33 0.0335(13) 0.0303(11) 0.0374(12) -0.0090(9) -0.0033(10) -0.0055(9)
C25 0.0321(13) 0.0329(12) 0.0431(13) -0.0117(10) -0.0025(10) -0.0072(10)
C9 0.0355(14) 0.0312(12) 0.0385(12) -0.0095(9) -0.0037(10) -0.0068(10)
C34 0.0366(14) 0.0368(13) 0.0375(12) -0.0135(10) -0.0009(10) -0.0081(10)
C32 0.0349(13) 0.0314(12) 0.0381(12) -0.0131(9) -0.0003(10) -0.0076(10)
C29 0.0321(13) 0.0328(12) 0.0396(12) -0.0120(10) -0.0014(10) -0.0066(10)
C31 0.0373(14) 0.0372(13) 0.0366(12) -0.0136(10) -0.0013(10) -0.0096(10)
C35 0.0343(14) 0.0366(13) 0.0466(13) -0.0120(11) -0.0028(11) -0.0104(10)
C14 0.0376(14) 0.0314(12) 0.0377(12) -0.0085(9) -0.0067(10) -0.0067(10)
C7 0.0344(14) 0.0348(12) 0.0391(12) -0.0126(10) -0.0012(10) -0.0057(10)
C6 0.0371(14) 0.0306(12) 0.0408(12) -0.0109(10) -0.0016(10) -0.0055(10)
C37 0.0382(14) 0.0349(12) 0.0370(12) -0.0113(10) 0.0033(10) -0.0091(10)
C13 0.0432(15) 0.0417(14) 0.0425(13) -0.0115(11) -0.0039(11) -0.0150(12)
C10 0.0346(13) 0.0324(12) 0.0368(11) -0.0100(9) -0.0050(10) -0.0058(10)
C30 0.0329(13) 0.0337(12) 0.0376(12) -0.0145(10) -0.0014(10) -0.0072(10)
C26 0.0360(14) 0.0385(13) 0.0511(14) -0.0157(11) 0.0006(11) -0.0145(11)
C5 0.0413(15) 0.0382(13) 0.0427(13) -0.0140(11) -0.0001(11) -0.0067(11)
C8 0.0402(14) 0.0378(13) 0.0383(12) -0.0149(10) 0.0000(10) -0.0091(10)
C15 0.0406(15) 0.0345(12) 0.0435(13) -0.0148(10) -0.0068(11) -0.0067(10)
C2 0.0360(14) 0.0357(13) 0.0582(16) -0.0186(12) 0.0002(12) -0.0064(11)
C28 0.0368(14) 0.0395(13) 0.0423(13) -0.0175(11) 0.0009(10) -0.0096(10)
C11 0.0404(15) 0.0406(14) 0.0364(12) -0.0114(10) -0.0032(10) -0.0095(11)
C4 0.0421(16) 0.0436(14) 0.0426(13) -0.0111(11) 0.0071(11) -0.0083(12)
C3 0.0357(15) 0.0409(14) 0.0552(15) -0.0132(12) 0.0065(12) -0.0101(11)
C12 0.0398(15) 0.0456(15) 0.0409(13) -0.0102(11) 0.0012(11) -0.0143(12)
C24 0.0347(14) 0.0447(15) 0.0517(15) -0.0183(12) 0.0056(11) -0.0114(11)
C38 0.0456(16) 0.0398(14) 0.0411(13) -0.0133(11) 0.0073(11) -0.0158(11)
C36 0.0360(14) 0.0377(13) 0.0431(13) -0.0114(11) 0.0050(10) -0.0103(10)
C27 0.0448(16) 0.0395(14) 0.0515(15) -0.0195(12) -0.0035(12) -0.0132(11)
C20 0.0405(16) 0.0530(17) 0.0509(15) -0.0199(13) -0.0088(12) -0.0095(12)
C1 0.0388(16) 0.0608(19) 0.075(2) -0.0391(16) 0.0037(14) -0.0155(13)
C16 0.0412(16) 0.0599(18) 0.0473(15) -0.0181(13) 0.0060(12) -0.0144(13)
C43 0.0458(16) 0.0451(15) 0.0505(15) -0.0204(12) -0.0001(12) -0.0059(12)
C39 0.0470(17) 0.0559(18) 0.0549(16) -0.0201(14) -0.0005(13) -0.0161(14)
C22 0.064(2) 0.0548(19) 0.076(2) -0.0338(17) -0.0129(17) -0.0167(16)
C41 0.066(2) 0.064(2) 0.0519(17) -0.0089(15) -0.0111(15) -0.0149(17)
C17 0.0494(19) 0.079(2) 0.0614(18) -0.0370(17) 0.0084(15) -0.0114(16)
C44 0.063(2) 0.065(2) 0.0594(18) -0.0255(16) -0.0110(16) -0.0004(16)
C45 0.0513(19) 0.070(2) 0.0544(17) -0.0267(15) 0.0053(14) -0.0086(15)
C46 0.070(2) 0.0487(18) 0.086(2) -0.0274(17) -0.0008(19) -0.0074(16)
C23 0.0484(19) 0.081(2) 0.071(2) -0.0259(19) 0.0021(16) -0.0302(17)
C18 0.056(2) 0.072(2) 0.090(3) -0.039(2) 0.0239(18) -0.0332(18)
C42 0.086(3) 0.067(2) 0.067(2) -0.0208(18) -0.0177(19) -0.031(2)
C21 0.061(2) 0.077(2) 0.070(2) -0.0220(18) -0.0252(18) -0.0111(18)
C40 0.047(2) 0.101(3) 0.100(3) -0.045(3) -0.002(2) -0.013(2)
C19 0.073(3) 0.087(3) 0.0524(19) 0.0007(18) 0.0134(18) -0.012(2)

loop_
_atom_type_symbol
_atom_type_description
_atom_type_scat_dispersion_real
_atom_type_scat_dispersion_imag
_atom_type_scat_source
C C 0.0181 0.0091 'International Tables Vol C Tables 4.2.6.8 and 6.1.1.4'
H H 0.0000 0.0000 'International Tables Vol C Tables 4.2.6.8 and 6.1.1.4'
N N 0.0311 0.0180 'International Tables Vol C Tables 4.2.6.8 and 6.1.1.4'
P P 0.2955 0.4335 'International Tables Vol C Tables 4.2.6.8 and 6.1.1.4'

loop_
_geom_angle_atom_site_label_1
_geom_angle_atom_site_label_2
_geom_angle_atom_site_label_3
_geom_angle
_geom_angle_site_symmetry_1
_geom_angle_site_symmetry_3
_geom_angle_publ_flag
C15 P1 C20 102.09(13) . . ?
C15 P1 C16 101.06(14) . . ?
C20 P1 C16 111.04(13) . . ?
C38 P2 C43 101.97(13) . . ?
C38 P2 C39 100.08(14) . . ?
C39 P2 C43 111.17(14) . . ?
C29 N5 C25 117.8(2) . . ?
C33 N8 C37 118.1(2) . . ?
N3 N2 H2 123.6 . . ?
N3 N2 C7 112.7(2) . . ?
C7 N2 H2 123.6 . . ?
C32 N7 N6 104.38(19) . . ?
N7 N6 H6 123.5 . . ?
N7 N6 C30 112.92(19) . . ?
C30 N6 H6 123.5 . . ?
C14 N4 C10 117.8(2) . . ?
C6 N1 C2 117.6(2) . . ?
C9 N3 N2 104.30(19) . . ?
N8 C33 C34 123.0(2) . . ?
N8 C33 C32 115.1(2) . . ?
C34 C33 C32 121.9(2) . . ?
N5 C25 C26 122.1(2) . . ?
N5 C25 C24 116.4(2) . . ?
C26 C25 C24 121.5(2) . . ?
N3 C9 C10 121.7(2) . . ?
N3 C9 C8 111.4(2) . . ?
C8 C9 C10 126.8(2) . . ?
C33 C34 H34 120.9 . . ?
C35 C34 C33 118.1(2) . . ?
C35 C34 H34 120.9 . . ?
N7 C32 C33 121.9(2) . . ?
N7 C32 C31 111.0(2) . . ?
C31 C32 C33 127.0(2) . . ?
N5 C29 C30 116.4(2) . . ?
N5 C29 C28 123.5(2) . . ?
C28 C29 C30 120.1(2) . . ?
C32 C31 H31 127.3 . . ?
C30 C31 C32 105.4(2) . . ?
C30 C31 H31 127.3 . . ?
C34 C35 H35 120.4 . . ?
C34 C35 C36 119.2(2) . . ?
C36 C35 H35 120.4 . . ?
N4 C14 C13 122.1(2) . . ?
N4 C14 C15 116.0(2) . . ?
C13 C14 C15 121.9(2) . . ?
N2 C7 C6 121.5(2) . . ?
N2 C7 C8 106.2(2) . . ?
C8 C7 C6 132.2(2) . . ?
N1 C6 C7 116.3(2) . . ?
N1 C6 C5 123.4(2) . . ?
C5 C6 C7 120.3(2) . . ?
N8 C37 C38 115.5(2) . . ?
N8 C37 C36 122.4(2) . . ?
C36 C37 C38 122.1(2) . . ?
C14 C13 H13 120.3 . . ?
C12 C13 C14 119.5(2) . . ?
C12 C13 H13 120.3 . . ?
N4 C10 C9 115.0(2) . . ?
N4 C10 C11 123.3(2) . . ?
C11 C10 C9 121.7(2) . . ?
N6 C30 C29 121.3(2) . . ?
N6 C30 C31 106.3(2) . . ?
C31 C30 C29 132.4(2) . . ?
C25 C26 H26 120.2 . . ?
C27 C26 C25 119.6(2) . . ?
C27 C26 H26 120.2 . . ?
C6 C5 H5 120.9 . . ?
C4 C5 C6 118.2(3) . . ?
C4 C5 H5 120.9 . . ?
C9 C8 H8 127.3 . . ?
C7 C8 C9 105.3(2) . . ?
C7 C8 H8 127.3 . . ?
P1 C15 H15A 109.2 . . ?
P1 C15 H15B 109.2 . . ?
C14 C15 P1 112.14(18) . . ?
C14 C15 H15A 109.2 . . ?
C14 C15 H15B 109.2 . . ?
H15A C15 H15B 107.9 . . ?
N1 C2 C3 122.4(3) . . ?
N1 C2 C1 116.5(2) . . ?
C3 C2 C1 121.1(3) . . ?
C29 C28 H28 121.1 . . ?
C27 C28 C29 117.8(2) . . ?
C27 C28 H28 121.1 . . ?
C10 C11 H11 121.0 . . ?
C12 C11 C10 118.1(2) . . ?
C12 C11 H11 121.0 . . ?
C5 C4 H4 120.6 . . ?
C5 C4 C3 118.9(2) . . ?
C3 C4 H4 120.6 . . ?
C2 C3 H3 120.3 . . ?
C4 C3 C2 119.4(3) . . ?
C4 C3 H3 120.3 . . ?
C13 C12 C11 119.2(2) . . ?
C13 C12 H12 120.4 . . ?
C11 C12 H12 120.4 . . ?
C25 C24 H24A 109.5 . . ?
C25 C24 H24B 109.5 . . ?
C25 C24 H24C 109.5 . . ?
H24A C24 H24B 109.5 . . ?
H24A C24 H24C 109.5 . . ?
H24B C24 H24C 109.5 . . ?
P2 C38 H38A 108.8 . . ?
P2 C38 H38B 108.8 . . ?
C37 C38 P2 113.71(17) . . ?
C37 C38 H38A 108.8 . . ?
C37 C38 H38B 108.8 . . ?
H38A C38 H38B 107.7 . . ?
C35 C36 H36 120.4 . . ?
C37 C36 C35 119.2(2) . . ?
C37 C36 H36 120.4 . . ?
C26 C27 C28 119.2(2) . . ?
C26 C27 H27 120.4 . . ?
C28 C27 H27 120.4 . . ?
C22 C20 P1 117.5(2) . . ?
C22 C20 C23 108.9(3) . . ?
C22 C20 C21 109.5(3) . . ?
C23 C20 P1 105.6(2) . . ?
C23 C20 C21 107.3(3) . . ?
C21 C20 P1 107.6(2) . . ?
C2 C1 H1A 109.5 . . ?
C2 C1 H1B 109.5 . . ?
C2 C1 H1C 109.5 . . ?
H1A C1 H1B 109.5 . . ?
H1A C1 H1C 109.5 . . ?
H1B C1 H1C 109.5 . . ?
C17 C16 P1 116.7(2) . . ?
C17 C16 C18 108.5(3) . . ?
C18 C16 P1 103.8(2) . . ?
C19 C16 P1 109.2(2) . . ?
C19 C16 C17 108.1(3) . . ?
C19 C16 C18 110.3(3) . . ?
C44 C43 P2 104.0(2) . . ?
C45 C43 P2 117.7(2) . . ?
C45 C43 C44 108.9(3) . . ?
C45 C43 C46 109.2(3) . . ?
C46 C43 P2 109.0(2) . . ?
C46 C43 C44 107.6(3) . . ?
C41 C39 P2 117.8(2) . . ?
C41 C39 C40 108.8(3) . . ?
C42 C39 P2 109.6(3) . . ?
C42 C39 C41 108.3(3) . . ?
C42 C39 C40 108.0(3) . . ?
C40 C39 P2 103.8(2) . . ?
C20 C22 H22A 109.5 . . ?
C20 C22 H22B 109.5 . . ?
C20 C22 H22C 109.5 . . ?
H22A C22 H22B 109.5 . . ?
H22A C22 H22C 109.5 . . ?
H22B C22 H22C 109.5 . . ?
C39 C41 H41A 109.5 . . ?
C39 C41 H41B 109.5 . . ?
C39 C41 H41C 109.5 . . ?
H41A C41 H41B 109.5 . . ?
H41A C41 H41C 109.5 . . ?
H41B C41 H41C 109.5 . . ?
C16 C17 H17A 109.5 . . ?
C16 C17 H17B 109.5 . . ?
C16 C17 H17C 109.5 . . ?
H17A C17 H17B 109.5 . . ?
H17A C17 H17C 109.5 . . ?
H17B C17 H17C 109.5 . . ?
C43 C44 H44A 109.5 . . ?
C43 C44 H44B 109.5 . . ?
C43 C44 H44C 109.5 . . ?
H44A C44 H44B 109.5 . . ?
H44A C44 H44C 109.5 . . ?
H44B C44 H44C 109.5 . . ?
C43 C45 H45A 109.5 . . ?
C43 C45 H45B 109.5 . . ?
C43 C45 H45C 109.5 . . ?
H45A C45 H45B 109.5 . . ?
H45A C45 H45C 109.5 . . ?
H45B C45 H45C 109.5 . . ?
C43 C46 H46A 109.5 . . ?
C43 C46 H46B 109.5 . . ?
C43 C46 H46C 109.5 . . ?
H46A C46 H46B 109.5 . . ?
H46A C46 H46C 109.5 . . ?
H46B C46 H46C 109.5 . . ?
C20 C23 H23A 109.5 . . ?
C20 C23 H23B 109.5 . . ?
C20 C23 H23C 109.5 . . ?
H23A C23 H23B 109.5 . . ?
H23A C23 H23C 109.5 . . ?
H23B C23 H23C 109.5 . . ?
C16 C18 H18A 109.5 . . ?
C16 C18 H18B 109.5 . . ?
C16 C18 H18C 109.5 . . ?
H18A C18 H18B 109.5 . . ?
H18A C18 H18C 109.5 . . ?
H18B C18 H18C 109.5 . . ?
C39 C42 H42A 109.5 . . ?
C39 C42 H42B 109.5 . . ?
C39 C42 H42C 109.5 . . ?
H42A C42 H42B 109.5 . . ?
H42A C42 H42C 109.5 . . ?
H42B C42 H42C 109.5 . . ?
C20 C21 H21A 109.5 . . ?
C20 C21 H21B 109.5 . . ?
C20 C21 H21C 109.5 . . ?
H21A C21 H21B 109.5 . . ?
H21A C21 H21C 109.5 . . ?
H21B C21 H21C 109.5 . . ?
C39 C40 H40A 109.5 . . ?
C39 C40 H40B 109.5 . . ?
C39 C40 H40C 109.5 . . ?
H40A C40 H40B 109.5 . . ?
H40A C40 H40C 109.5 . . ?
H40B C40 H40C 109.5 . . ?
C16 C19 H19A 109.5 . . ?
C16 C19 H19B 109.5 . . ?
C16 C19 H19C 109.5 . . ?
H19A C19 H19B 109.5 . . ?
H19A C19 H19C 109.5 . . ?
H19B C19 H19C 109.5 . . ?

loop_
_geom_bond_atom_site_label_1
_geom_bond_atom_site_label_2
_geom_bond_distance
_geom_bond_site_symmetry_2
_geom_bond_publ_flag
P1 C15 1.876(3) . ?
P1 C20 1.893(3) . ?
P1 C16 1.895(3) . ?
P2 C38 1.882(3) . ?
P2 C43 1.897(3) . ?
P2 C39 1.891(3) . ?
N5 C25 1.345(3) . ?
N5 C29 1.344(3) . ?
N8 C33 1.342(3) . ?
N8 C37 1.343(3) . ?
N2 H2 0.8800 . ?
N2 N3 1.353(3) . ?
N2 C7 1.353(3) . ?
N7 N6 1.350(3) . ?
N7 C32 1.341(3) . ?
N6 H6 0.8800 . ?
N6 C30 1.351(3) . ?
N4 C14 1.344(3) . ?
N4 C10 1.346(3) . ?
N1 C6 1.345(3) . ?
N1 C2 1.345(3) . ?
N3 C9 1.342(3) . ?
C33 C34 1.398(4) . ?
C33 C32 1.475(3) . ?
C25 C26 1.388(4) . ?
C25 C24 1.502(3) . ?
C9 C10 1.478(3) . ?
C9 C8 1.396(4) . ?
C34 H34 0.9500 . ?
C34 C35 1.376(4) . ?
C32 C31 1.406(3) . ?
C29 C30 1.471(3) . ?
C29 C28 1.394(3) . ?
C31 H31 0.9500 . ?
C31 C30 1.372(3) . ?
C35 H35 0.9500 . ?
C35 C36 1.391(4) . ?
C14 C13 1.387(4) . ?
C14 C15 1.507(3) . ?
C7 C6 1.468(4) . ?
C7 C8 1.381(4) . ?
C6 C5 1.392(4) . ?
C37 C38 1.508(3) . ?
C37 C36 1.379(4) . ?
C13 H13 0.9500 . ?
C13 C12 1.377(4) . ?
C10 C11 1.387(4) . ?
C26 H26 0.9500 . ?
C26 C27 1.378(4) . ?
C5 H5 0.9500 . ?
C5 C4 1.383(4) . ?
C8 H8 0.9500 . ?
C15 H15A 0.9900 . ?
C15 H15B 0.9900 . ?
C2 C3 1.386(4) . ?
C2 C1 1.500(4) . ?
C28 H28 0.9500 . ?
C28 C27 1.387(4) . ?
C11 H11 0.9500 . ?
C11 C12 1.386(4) . ?
C4 H4 0.9500 . ?
C4 C3 1.384(4) . ?
C3 H3 0.9500 . ?
C12 H12 0.9500 . ?
C24 H24A 0.9800 . ?
C24 H24B 0.9800 . ?
C24 H24C 0.9800 . ?
C38 H38A 0.9900 . ?
C38 H38B 0.9900 . ?
C36 H36 0.9500 . ?
C27 H27 0.9500 . ?
C20 C22 1.528(4) . ?
C20 C23 1.528(4) . ?
C20 C21 1.530(5) . ?
C1 H1A 0.9800 . ?
C1 H1B 0.9800 . ?
C1 H1C 0.9800 . ?
C16 C17 1.531(5) . ?
C16 C18 1.532(5) . ?
C16 C19 1.524(5) . ?
C43 C44 1.537(4) . ?
C43 C45 1.524(4) . ?
C43 C46 1.534(4) . ?
C39 C41 1.534(4) . ?
C39 C42 1.526(5) . ?
C39 C40 1.544(5) . ?
C22 H22A 0.9800 . ?
C22 H22B 0.9800 . ?
C22 H22C 0.9800 . ?
C41 H41A 0.9800 . ?
C41 H41B 0.9800 . ?
C41 H41C 0.9800 . ?
C17 H17A 0.9800 . ?
C17 H17B 0.9800 . ?
C17 H17C 0.9800 . ?
C44 H44A 0.9800 . ?
C44 H44B 0.9800 . ?
C44 H44C 0.9800 . ?
C45 H45A 0.9800 . ?
C45 H45B 0.9800 . ?
C45 H45C 0.9800 . ?
C46 H46A 0.9800 . ?
C46 H46B 0.9800 . ?
C46 H46C 0.9800 . ?
C23 H23A 0.9800 . ?
C23 H23B 0.9800 . ?
C23 H23C 0.9800 . ?
C18 H18A 0.9800 . ?
C18 H18B 0.9800 . ?
C18 H18C 0.9800 . ?
C42 H42A 0.9800 . ?
C42 H42B 0.9800 . ?
C42 H42C 0.9800 . ?
C21 H21A 0.9800 . ?
C21 H21B 0.9800 . ?
C21 H21C 0.9800 . ?
C40 H40A 0.9800 . ?
C40 H40B 0.9800 . ?
C40 H40C 0.9800 . ?
C19 H19A 0.9800 . ?
C19 H19B 0.9800 . ?
C19 H19C 0.9800 . ?

loop_
_geom_torsion_atom_site_label_1
_geom_torsion_atom_site_label_2
_geom_torsion_atom_site_label_3
_geom_torsion_atom_site_label_4
_geom_torsion
_geom_torsion_site_symmetry_1
_geom_torsion_site_symmetry_2
_geom_torsion_site_symmetry_3
_geom_torsion_site_symmetry_4
_geom_torsion_publ_flag
N5 C25 C26 C27 0.8(4) . . . . ?
N5 C29 C30 N6 9.5(4) . . . . ?
N5 C29 C30 C31 -172.0(3) . . . . ?
N5 C29 C28 C27 1.9(4) . . . . ?
N8 C33 C34 C35 -0.9(4) . . . . ?
N8 C33 C32 N7 -176.8(2) . . . . ?
N8 C33 C32 C31 6.9(4) . . . . ?
N8 C37 C38 P2 -54.1(3) . . . . ?
N8 C37 C36 C35 -0.6(4) . . . . ?
N2 N3 C9 C10 -178.2(2) . . . . ?
N2 N3 C9 C8 0.2(3) . . . . ?
N2 C7 C6 N1 -1.8(4) . . . . ?
N2 C7 C6 C5 179.4(2) . . . . ?
N2 C7 C8 C9 0.3(3) . . . . ?
N7 N6 C30 C29 178.0(2) . . . . ?
N7 N6 C30 C31 -0.9(3) . . . . ?
N7 C32 C31 C30 -0.1(3) . . . . ?
N6 N7 C32 C33 -177.3(2) . . . . ?
N6 N7 C32 C31 -0.4(3) . . . . ?
N4 C14 C13 C12 -1.5(4) . . . . ?
N4 C14 C15 P1 89.0(3) . . . . ?
N4 C10 C11 C12 -1.5(4) . . . . ?
N1 C6 C5 C4 2.4(4) . . . . ?
N1 C2 C3 C4 3.2(4) . . . . ?
N3 N2 C7 C6 -179.5(2) . . . . ?
N3 N2 C7 C8 -0.2(3) . . . . ?
N3 C9 C10 N4 180.0(2) . . . . ?
N3 C9 C10 C11 0.2(4) . . . . ?
N3 C9 C8 C7 -0.4(3) . . . . ?
C33 N8 C37 C38 -178.4(2) . . . . ?
C33 N8 C37 C36 -0.4(4) . . . . ?
C33 C34 C35 C36 -0.1(4) . . . . ?
C33 C32 C31 C30 176.6(2) . . . . ?
C25 N5 C29 C30 179.7(2) . . . . ?
C25 N5 C29 C28 -1.3(4) . . . . ?
C25 C26 C27 C28 -0.2(4) . . . . ?
C9 C10 C11 C12 178.3(3) . . . . ?
C34 C33 C32 N7 3.9(4) . . . . ?
C34 C33 C32 C31 -172.4(3) . . . . ?
C34 C35 C36 C37 0.9(4) . . . . ?
C32 N7 N6 C30 0.8(3) . . . . ?
C32 C33 C34 C35 178.4(2) . . . . ?
C32 C31 C30 N6 0.6(3) . . . . ?
C32 C31 C30 C29 -178.2(3) . . . . ?
C29 N5 C25 C26 -0.1(4) . . . . ?
C29 N5 C25 C24 179.7(2) . . . . ?
C29 C28 C27 C26 -1.1(4) . . . . ?
C14 N4 C10 C9 -179.0(2) . . . . ?
C14 N4 C10 C11 0.7(4) . . . . ?
C14 C13 C12 C11 0.7(4) . . . . ?
C7 N2 N3 C9 0.0(3) . . . . ?
C7 C6 C5 C4 -178.9(3) . . . . ?
C6 N1 C2 C3 -1.7(4) . . . . ?
C6 N1 C2 C1 177.2(3) . . . . ?
C6 C7 C8 C9 179.5(3) . . . . ?
C6 C5 C4 C3 -0.8(4) . . . . ?
C37 N8 C33 C34 1.2(4) . . . . ?
C37 N8 C33 C32 -178.1(2) . . . . ?
C13 C14 C15 P1 -89.5(3) . . . . ?
C10 N4 C14 C13 0.8(4) . . . . ?
C10 N4 C14 C15 -177.7(2) . . . . ?
C10 C9 C8 C7 178.0(2) . . . . ?
C10 C11 C12 C13 0.7(4) . . . . ?
C30 C29 C28 C27 -179.1(3) . . . . ?
C5 C4 C3 C2 -1.8(4) . . . . ?
C8 C9 C10 N4 1.8(4) . . . . ?
C8 C9 C10 C11 -178.0(3) . . . . ?
C8 C7 C6 N1 179.2(3) . . . . ?
C8 C7 C6 C5 0.4(5) . . . . ?
C15 P1 C20 C22 60.3(3) . . . . ?
C15 P1 C20 C23 -61.3(3) . . . . ?
C15 P1 C20 C21 -175.7(2) . . . . ?
C15 P1 C16 C17 -45.9(3) . . . . ?
C15 P1 C16 C18 73.5(3) . . . . ?
C15 P1 C16 C19 -168.9(3) . . . . ?
C15 C14 C13 C12 176.9(3) . . . . ?
C2 N1 C6 C7 -179.9(2) . . . . ?
C2 N1 C6 C5 -1.1(4) . . . . ?
C28 C29 C30 N6 -169.5(2) . . . . ?
C28 C29 C30 C31 9.0(5) . . . . ?
C24 C25 C26 C27 -179.0(3) . . . . ?
C38 P2 C43 C44 63.4(2) . . . . ?
C38 P2 C43 C45 -57.2(3) . . . . ?
C38 P2 C43 C46 177.9(2) . . . . ?
C38 P2 C39 C41 47.3(3) . . . . ?
C38 P2 C39 C42 171.7(2) . . . . ?
C38 P2 C39 C40 -73.1(3) . . . . ?
C38 C37 C36 C35 177.2(3) . . . . ?
C36 C37 C38 P2 128.0(2) . . . . ?
C20 P1 C15 C14 124.30(19) . . . . ?
C20 P1 C16 C17 61.8(3) . . . . ?
C20 P1 C16 C18 -178.9(2) . . . . ?
C20 P1 C16 C19 -61.2(3) . . . . ?
C1 C2 C3 C4 -175.6(3) . . . . ?
C16 P1 C15 C14 -121.1(2) . . . . ?
C16 P1 C20 C22 -46.7(3) . . . . ?
C16 P1 C20 C23 -168.4(2) . . . . ?
C16 P1 C20 C21 77.3(3) . . . . ?
C43 P2 C38 C37 -108.9(2) . . . . ?
C43 P2 C39 C41 -59.8(3) . . . . ?
C43 P2 C39 C42 64.6(3) . . . . ?
C43 P2 C39 C40 179.8(2) . . . . ?
C39 P2 C38 C37 136.7(2) . . . . ?
C39 P2 C43 C44 169.3(2) . . . . ?
C39 P2 C43 C45 48.7(3) . . . . ?
C39 P2 C43 C46 -76.2(3) . . . . ?
